data_2207349
loop_
_publ_author_name
'Shi Jun'

_publ_section_title
;
 (<i>E</i>)<i>-N</i>'-(3-Hydroxy-4-methoxybenzylidene)isonicotinohydrazide
;
_journal_coeditor_code SJ6143
_journal_issue 11
_journal_name_full 'Acta Crystallographica Section E'
_journal_page_first o3935
_journal_page_last o3936
_journal_paper_doi 10.1107/S1600536805034884
_journal_volume 61
_journal_year 2005
_chemical_formula_iupac 'C14 H13 N3 O3'
_chemical_formula_moiety 'C14 H13 N3 O3'
_chemical_formula_sum 'C14 H13 N3 O3'
_chemical_formula_weight 271.27
_chemical_name_systematic
;
(E)-N'-(3-Hydroxy-4-methoxybenzylidene)isonicotinohydrazide
;
_space_group_IT_number 14
_symmetry_cell_setting monoclinic
_symmetry_space_group_name_Hall '-P 2ybc'
_symmetry_space_group_name_H-M 'P 1 21/c 1'
_atom_sites_solution_hydrogens geom
_atom_sites_solution_primary direct
_atom_sites_solution_secondary difmap
_audit_creation_method SHELXL-97
_cell_angle_alpha 90.00
_cell_angle_beta 109.548(5)
_cell_angle_gamma 90.00
_cell_formula_units_Z 4
_cell_length_a 11.516(3)
_cell_length_b 15.440(4)
_cell_length_c 7.977(2)
_cell_measurement_reflns_used 1034
_cell_measurement_temperature 293(2)
_cell_measurement_theta_max 21.75
_cell_measurement_theta_min 2.64
_cell_volume 1336.6(6)
_computing_cell_refinement 'SAINT (Bruker, 1999)'
_computing_data_collection 'SMART (Bruker, 1999)'
_computing_data_reduction SAINT
_computing_molecular_graphics 'SHELXTL (Sheldrick, 1997b)'
_computing_publication_material SHELXTL
_computing_structure_refinement 'SHELXL97 (Sheldrick, 1997a)'
_computing_structure_solution 'SHELXS97 (Sheldrick, 1997a)'
_diffrn_ambient_temperature 293(2)
_diffrn_measured_fraction_theta_full 0.999
_diffrn_measured_fraction_theta_max 0.999
_diffrn_measurement_device_type 'Bruker SMART APEX CCD area-detector'
_diffrn_measurement_method '\f and \w'
_diffrn_radiation_monochromator graphite
_diffrn_radiation_source 'fine-focus sealed tube'
_diffrn_radiation_type MoK\a
_diffrn_radiation_wavelength 0.71073
_diffrn_reflns_av_R_equivalents 0.0724
_diffrn_reflns_av_sigmaI/netI 0.0929
_diffrn_reflns_limit_h_max 14
_diffrn_reflns_limit_h_min -8
_diffrn_reflns_limit_k_max 19
_diffrn_reflns_limit_k_min -19
_diffrn_reflns_limit_l_max 9
_diffrn_reflns_limit_l_min -9
_diffrn_reflns_number 7497
_diffrn_reflns_theta_full 26.43
_diffrn_reflns_theta_max 26.43
_diffrn_reflns_theta_min 1.88
_diffrn_standards_number 0
_exptl_absorpt_coefficient_mu 0.097
_exptl_absorpt_correction_T_max 0.990
_exptl_absorpt_correction_T_min 0.972
_exptl_absorpt_correction_type multi-scan
_exptl_absorpt_process_details '(SADABS; Sheldrick, 1996)'
_exptl_crystal_colour colorless
_exptl_crystal_density_diffrn 1.348
_exptl_crystal_density_method 'not measured'
_exptl_crystal_description block
_exptl_crystal_F_000 568
_exptl_crystal_size_max 0.22
_exptl_crystal_size_mid 0.14
_exptl_crystal_size_min 0.10
_refine_diff_density_max 0.170
_refine_diff_density_min -0.151
_refine_ls_extinction_coef 0.0047(8)
_refine_ls_extinction_expression Fc^*^=kFc[1+0.001xFc^2^\l^3^/sin(2\q)]^-1/4^
_refine_ls_extinction_method SHELXL97
_refine_ls_goodness_of_fit_ref 1.022
_refine_ls_hydrogen_treatment constr
_refine_ls_matrix_type full
_refine_ls_number_parameters 184
_refine_ls_number_reflns 2738
_refine_ls_number_restraints 0
_refine_ls_restrained_S_all 1.022
_refine_ls_R_factor_all 0.1392
_refine_ls_R_factor_gt 0.0442
_refine_ls_shift/su_max 0.000
_refine_ls_shift/su_mean 0.000
_refine_ls_structure_factor_coef Fsqd
_refine_ls_weighting_details 'calc w = 1/[\s^2^(Fo^2^)+(0.02P)^2^] where P = (Fo^2^+2Fc^2^)/3'
_refine_ls_weighting_scheme calc
_refine_ls_wR_factor_gt 0.0673
_refine_ls_wR_factor_ref 0.0846
_reflns_number_gt 1222
_reflns_number_total 2738
_reflns_threshold_expression I>2\s(I)
_cod_data_source_file sj6143.cif
_cod_data_source_block I
_cod_depositor_comments
;
The following automatic conversions were performed:
'_symmetry_cell_setting' value 'Monoclinic' changed to 'monoclinic'
according to '/home/saulius/struct/CIF-dictionaries/cif_core.dic'
dictionary named 'cif_core.dic' version 2.4.1 from 2010-06-29.

Automatic conversion script
Id: cif_fix_enum 1527 2010-12-29 10:47:43Z saulius 

The following automatic conversions were performed:

'_symmetry_cell_setting' value 'Monoclinic' changed to 'monoclinic'
according to /home/saulius/struct/CIF-dictionaries/cif_core.dic
dictionary named 'cif_core.dic' version 2.4.1 from 2010-06-29.

Automatic conversion script
Id: cif_fix_values 1715 2011-07-08 13:25:40Z adriana 
;
_cod_original_cell_volume 1336.5(6)
_cod_original_sg_symbol_H-M 'P 21/c'
_cod_database_code 2207349
_cod_database_fobs_code 2207349

loop_
_symmetry_equiv_pos_as_xyz
'x, y, z'
'-x, y+1/2, -z+1/2'
'-x, -y, -z'
'x, -y-1/2, z-1/2'

loop_
_atom_site_label
_atom_site_fract_x
_atom_site_fract_y
_atom_site_fract_z
_atom_site_U_iso_or_equiv
_atom_site_adp_type
_atom_site_calc_flag
_atom_site_refinement_flags
_atom_site_occupancy
_atom_site_type_symbol
O1 0.67964(13) 0.05328(10) 0.6496(2) 0.0563(5) Uani d . 1 O
O2 0.49224(13) 0.12444(11) 0.3876(2) 0.0578(5) Uani d . 1 O
H2 0.5640 0.1192 0.3917 0.087 Uiso calc R 1 H
O3 0.02371(13) 0.34838(10) 0.5123(2) 0.0566(5) Uani d . 1 O
N1 0.18039(17) 0.21854(12) 0.6718(3) 0.0488(6) Uani d . 1 N
N2 0.08295(16) 0.24508(12) 0.7267(3) 0.0523(6) Uani d . 1 N
H2A 0.0699 0.2206 0.8156 0.063 Uiso calc R 1 H
N3 -0.29069(17) 0.37641(14) 0.8161(3) 0.0517(6) Uani d . 1 N
C1 -0.1062(2) 0.41476(16) 0.7591(3) 0.0526(7) Uani d . 1 C
H1 -0.0503 0.4577 0.7559 0.063 Uiso calc R 1 H
C2 -0.2047(2) 0.43371(16) 0.8150(3) 0.0557(7) Uani d . 1 C
H2B -0.2112 0.4897 0.8541 0.067 Uiso calc R 1 H
C3 -0.2774(2) 0.29687(18) 0.7638(3) 0.0530(7) Uani d . 1 C
H3 -0.3373 0.2560 0.7616 0.064 Uiso calc R 1 H
C4 -0.1793(2) 0.27110(15) 0.7120(3) 0.0490(7) Uani d . 1 C
H4 -0.1724 0.2139 0.6801 0.059 Uiso calc R 1 H
C5 -0.09224(19) 0.33145(15) 0.7084(3) 0.0403(6) Uani d . 1 C
C6 0.0097(2) 0.30981(16) 0.6378(3) 0.0422(6) Uani d . 1 C
C7 0.2641(2) 0.17603(14) 0.7881(3) 0.0461(7) Uani d . 1 C
H7 0.2556 0.1655 0.8982 0.055 Uiso calc R 1 H
C8 0.3723(2) 0.14358(13) 0.7539(3) 0.0392(6) Uani d . 1 C
C9 0.4678(2) 0.10788(15) 0.8918(3) 0.0516(7) Uani d . 1 C
H9 0.4620 0.1044 1.0051 0.062 Uiso calc R 1 H
C10 0.5723(2) 0.07720(15) 0.8611(3) 0.0521(7) Uani d . 1 C
H10 0.6363 0.0534 0.9544 0.063 Uiso calc R 1 H
C11 0.5821(2) 0.08165(14) 0.6957(3) 0.0416(6) Uani d . 1 C
C12 0.4865(2) 0.11877(14) 0.5546(3) 0.0385(6) Uani d . 1 C
C13 0.38308(19) 0.14840(13) 0.5853(3) 0.0416(6) Uani d . 1 C
H13 0.3191 0.1721 0.4919 0.050 Uiso calc R 1 H
C14 0.7705(2) 0.00100(17) 0.7746(3) 0.0703(8) Uani d . 1 C
H14A 0.8141 0.0353 0.8766 0.106 Uiso calc R 1 H
H14B 0.8274 -0.0207 0.7201 0.106 Uiso calc R 1 H
H14C 0.7310 -0.0467 0.8109 0.106 Uiso calc R 1 H

loop_
_atom_site_aniso_label
_atom_site_aniso_U_11
_atom_site_aniso_U_22
_atom_site_aniso_U_33
_atom_site_aniso_U_12
_atom_site_aniso_U_13
_atom_site_aniso_U_23
O1 0.0387(10) 0.0721(12) 0.0631(13) 0.0142(9) 0.0237(9) 0.0106(10)
O2 0.0464(10) 0.0855(13) 0.0505(13) 0.0129(10) 0.0284(9) 0.0113(10)
O3 0.0589(11) 0.0682(12) 0.0535(13) 0.0083(9) 0.0330(10) 0.0103(10)
N1 0.0418(13) 0.0634(15) 0.0512(16) 0.0085(11) 0.0290(12) -0.0023(12)
N2 0.0540(14) 0.0670(15) 0.0505(15) 0.0146(11) 0.0368(12) 0.0066(12)
N3 0.0459(13) 0.0626(16) 0.0535(15) 0.0034(12) 0.0260(11) -0.0017(12)
C1 0.0472(16) 0.0531(18) 0.067(2) -0.0044(13) 0.0317(14) -0.0082(15)
C2 0.0551(17) 0.0531(18) 0.065(2) 0.0031(14) 0.0284(15) -0.0118(14)
C3 0.0453(17) 0.067(2) 0.0515(19) -0.0096(14) 0.0225(14) -0.0018(15)
C4 0.0459(16) 0.0535(17) 0.0543(19) 0.0016(13) 0.0258(14) -0.0046(13)
C5 0.0351(14) 0.0503(17) 0.0398(17) 0.0017(12) 0.0181(12) -0.0032(13)
C6 0.0359(15) 0.0544(17) 0.0388(17) -0.0001(13) 0.0156(13) -0.0083(14)
C7 0.0499(17) 0.0487(17) 0.0482(18) -0.0002(13) 0.0278(15) -0.0015(14)
C8 0.0431(15) 0.0400(15) 0.0384(17) 0.0016(12) 0.0189(14) -0.0013(13)
C9 0.0557(18) 0.0634(18) 0.0403(18) 0.0045(14) 0.0221(15) 0.0063(14)
C10 0.0472(17) 0.0635(18) 0.0447(19) 0.0096(13) 0.0141(14) 0.0099(14)
C11 0.0357(15) 0.0422(15) 0.0479(18) 0.0029(12) 0.0151(14) 0.0021(13)
C12 0.0414(15) 0.0400(15) 0.0393(17) -0.0010(11) 0.0202(13) 0.0030(12)
C13 0.0398(15) 0.0453(15) 0.0430(17) 0.0067(11) 0.0180(13) 0.0046(12)
C14 0.0452(16) 0.091(2) 0.069(2) 0.0244(16) 0.0118(15) 0.0056(18)

loop_
_atom_type_symbol
_atom_type_description
_atom_type_scat_dispersion_real
_atom_type_scat_dispersion_imag
_atom_type_scat_source
C C 0.0033 0.0016 'International Tables Vol C Tables 4.2.6.8 and 6.1.1.4'
H H 0.0000 0.0000 'International Tables Vol C Tables 4.2.6.8 and 6.1.1.4'
N N 0.0061 0.0033 'International Tables Vol C Tables 4.2.6.8 and 6.1.1.4'
O O 0.0106 0.0060 'International Tables Vol C Tables 4.2.6.8 and 6.1.1.4'

loop_
_geom_angle_atom_site_label_1
_geom_angle_atom_site_label_2
_geom_angle_atom_site_label_3
_geom_angle
_geom_angle_publ_flag
C11 O1 C14 117.99(17) yes
C12 O2 H2 109.5 ?
C7 N1 N2 114.52(19) yes
C6 N2 N1 118.69(18) yes
C6 N2 H2A 120.7 ?
N1 N2 H2A 120.7 ?
C3 N3 C2 116.8(2) ?
C5 C1 C2 118.9(2) ?
C5 C1 H1 120.6 ?
C2 C1 H1 120.6 ?
N3 C2 C1 123.7(2) yes
N3 C2 H2B 118.2 ?
C1 C2 H2B 118.2 ?
N3 C3 C4 123.6(2) yes
N3 C3 H3 118.2 ?
C4 C3 H3 118.2 ?
C5 C4 C3 119.0(2) ?
C5 C4 H4 120.5 ?
C3 C4 H4 120.5 ?
C1 C5 C4 118.02(19) ?
C1 C5 C6 120.2(2) ?
C4 C5 C6 121.6(2) ?
O3 C6 N2 124.3(2) ?
O3 C6 C5 122.3(2) ?
N2 C6 C5 113.5(2) yes
N1 C7 C8 122.0(2) yes
N1 C7 H7 119.0 ?
C8 C7 H7 119.0 ?
C9 C8 C13 119.0(2) ?
C9 C8 C7 119.5(2) ?
C13 C8 C7 121.5(2) ?
C8 C9 C10 120.1(2) ?
C8 C9 H9 120.0 ?
C10 C9 H9 120.0 ?
C11 C10 C9 120.7(2) ?
C11 C10 H10 119.7 ?
C9 C10 H10 119.7 ?
C10 C11 O1 125.9(2) ?
C10 C11 C12 119.9(2) ?
O1 C11 C12 114.2(2) ?
O2 C12 C13 118.9(2) ?
O2 C12 C11 121.92(19) ?
C13 C12 C11 119.1(2) ?
C12 C13 C8 121.1(2) ?
C12 C13 H13 119.4 ?
C8 C13 H13 119.4 ?
O1 C14 H14A 109.5 ?
O1 C14 H14B 109.5 ?
H14A C14 H14B 109.5 ?
O1 C14 H14C 109.5 ?
H14A C14 H14C 109.5 ?
H14B C14 H14C 109.5 ?

loop_
_geom_bond_atom_site_label_1
_geom_bond_atom_site_label_2
_geom_bond_distance
_geom_bond_publ_flag
O1 C11 1.366(2) yes
O1 C14 1.429(2) yes
O2 C12 1.359(2) yes
O2 H2 0.8200 ?
O3 C6 1.220(2) yes
N1 C7 1.274(3) yes
N1 N2 1.396(2) yes
N2 C6 1.346(3) yes
N2 H2A 0.8600 ?
N3 C3 1.322(3) yes
N3 C2 1.330(3) yes
C1 C5 1.374(3) ?
C1 C2 1.382(3) ?
C1 H1 0.9300 ?
C2 H2B 0.9300 ?
C3 C4 1.385(3) ?
C3 H3 0.9300 ?
C4 C5 1.376(3) ?
C4 H4 0.9300 ?
C5 C6 1.500(3) ?
C7 C8 1.451(3) ?
C7 H7 0.9300 ?
C8 C9 1.383(3) ?
C8 C13 1.393(3) ?
C9 C10 1.389(3) ?
C9 H9 0.9300 ?
C10 C11 1.362(3) ?
C10 H10 0.9300 ?
C11 C12 1.407(3) ?
C12 C13 1.372(2) ?
C13 H13 0.9300 ?
C14 H14A 0.9600 ?
C14 H14B 0.9600 ?
C14 H14C 0.9600 ?

loop_
_geom_hbond_atom_site_label_D
_geom_hbond_atom_site_label_H
_geom_hbond_atom_site_label_A
_geom_hbond_site_symmetry_A
_geom_hbond_distance_DH
_geom_hbond_distance_HA
_geom_hbond_distance_DA
_geom_hbond_angle_DHA
_geom_hbond_publ_flag
O2 H2 N3 4_665 0.82 1.96 2.744(3) 159 yes
O2 H2 O1 . 0.82 2.28 2.686(2) 111 yes
N2 H2A O3 4_566 0.86 2.11 2.963(3) 174 yes

loop_
_geom_torsion_atom_site_label_1
_geom_torsion_atom_site_label_2
_geom_torsion_atom_site_label_3
_geom_torsion_atom_site_label_4
_geom_torsion
C7 N1 N2 C6 161.1(2)
C3 N3 C2 C1 1.5(4)
C5 C1 C2 N3 -2.8(4)
C2 N3 C3 C4 1.0(4)
N3 C3 C4 C5 -2.2(4)
C2 C1 C5 C4 1.5(4)
C2 C1 C5 C6 176.7(2)
C3 C4 C5 C1 0.9(3)
C3 C4 C5 C6 -174.3(2)
N1 N2 C6 O3 -1.1(4)
N1 N2 C6 C5 179.32(18)
C1 C5 C6 O3 -54.6(3)
C4 C5 C6 O3 120.4(3)
C1 C5 C6 N2 124.9(2)
C4 C5 C6 N2 -60.0(3)
N2 N1 C7 C8 -179.85(19)
N1 C7 C8 C9 171.6(2)
N1 C7 C8 C13 -7.7(3)
C13 C8 C9 C10 -0.2(3)
C7 C8 C9 C10 -179.5(2)
C8 C9 C10 C11 -0.1(4)
C9 C10 C11 O1 -179.6(2)
C9 C10 C11 C12 0.9(4)
C14 O1 C11 C10 11.6(3)
C14 O1 C11 C12 -168.9(2)
C10 C11 C12 O2 -179.9(2)
O1 C11 C12 O2 0.6(3)
C10 C11 C12 C13 -1.4(3)
O1 C11 C12 C13 179.11(19)
O2 C12 C13 C8 179.6(2)
C11 C12 C13 C8 1.0(3)
C9 C8 C13 C12 -0.2(3)
C7 C8 C13 C12 179.0(2)

loop_
_cod_related_entry_id
_cod_related_entry_database
_cod_related_entry_code
1 ChemSpider 7832785
